data_9016776
loop_
_publ_author_name
'Meneghinello, E.'
'Alberti, A.'
'Cruciani, G.'

_publ_section_title
;
 Order-disorder process in the tetrahedral sites af albite
 Sample: 1080-10d
;
_journal_name_full 'American Mineralogist'
_journal_page_first 1144
_journal_page_last 1151
_journal_volume 84
_journal_year 1999
_chemical_compound_source 'Stintino, Sardinia, Italy'
_chemical_formula_sum 'Al Ca0.01 K0.004 Na0.996 O8 Si3'
_chemical_name_mineral Albite
_space_group_IT_number 2
_space_group_name_Hall '-C 1'
_space_group_name_H-M_alt 'C -1'
_symmetry_space_group_name_H-M 'C -1'
_cell_angle_alpha 93.81
_cell_angle_beta 116.54
_cell_angle_gamma 88.48
_cell_formula_units_Z 4
_cell_length_a 8.154
_cell_length_b 12.794
_cell_length_c 7.129
_cell_volume 663.868
_database_code_amcsd 0002269
_exptl_crystal_density_diffrn 2.628
_cod_data_source_file inputs/fixed/downloads/02/02293.cif
_cod_data_source_block 02293
_cod_original_formula_sum 'Na.996 Ca.01 K.004 (Al Si3) O8'
_cod_database_code 9016776

loop_
_space_group_symop_operation_xyz
x,y,z
1/2+x,1/2+y,z
-x,-y,-z
1/2-x,1/2-y,-z

loop_
_atom_site_aniso_label
_atom_site_aniso_U_11
_atom_site_aniso_U_22
_atom_site_aniso_U_33
_atom_site_aniso_U_12
_atom_site_aniso_U_13
_atom_site_aniso_U_23
Na 0.01480 0.07930 0.04960 -0.00740 0.00100 -0.04270
Ca 0.01480 0.07930 0.04960 -0.00740 0.00100 -0.04270
K 0.01480 0.07930 0.04960 -0.00740 0.00100 -0.04270
Al1o 0.01150 0.01010 0.00850 -0.00320 0.00550 0.00010
Si1o 0.01150 0.01010 0.00850 -0.00320 0.00550 0.00010
Si1m 0.01020 0.01020 0.00770 0.00140 0.00450 0.00080
Al1m 0.01020 0.01020 0.00770 0.00140 0.00450 0.00080
Si2o 0.00980 0.00780 0.01100 -0.00090 0.00460 0.00040
Al2o 0.00980 0.00780 0.01100 -0.00090 0.00460 0.00040
Si2m 0.00940 0.00800 0.01100 -0.00070 0.00480 0.00070
Al2m 0.00940 0.00800 0.01100 -0.00070 0.00480 0.00070
OA1 0.02580 0.01460 0.01560 -0.00330 0.01310 0.00180
OA2 0.01060 0.01040 0.01730 -0.00160 0.00550 0.00160
OBo 0.01820 0.01940 0.02440 -0.00460 0.01480 -0.00070
OBm 0.01820 0.02010 0.03230 0.00200 0.01790 -0.00140
OCo 0.01470 0.01510 0.02100 -0.00470 0.00830 -0.00370
OCm 0.01490 0.01150 0.01920 0.00300 0.00550 0.00120
ODo 0.01570 0.01560 0.01270 -0.00100 0.00400 0.00180
ODm 0.01520 0.01680 0.01240 -0.00130 0.00050 -0.00170

loop_
_atom_site_label
_atom_site_fract_x
_atom_site_fract_y
_atom_site_fract_z
_atom_site_occupancy
_atom_site_type_symbol
_atom_site_attached_hydrogens
Na 0.27050 0.99320 0.14410 0.99600 Na 0
Ca 0.27050 0.99320 0.14410 0.01000 Ca 0
K 0.27050 0.99320 0.14410 0.00400 K 0
Al1o 0.00950 0.16850 0.21090 0.78000 Al 0
Si1o 0.00950 0.16850 0.21090 0.22000 Si 0
Si1m 0.00450 0.81860 0.23430 0.90000 Si 0
Al1m 0.00450 0.81860 0.23430 0.10000 Al 0
Si2o 0.69220 0.11020 0.31800 0.94000 Si 0
Al2o 0.69220 0.11020 0.31800 0.06000 Al 0
Si2m 0.68430 0.88080 0.35810 0.94000 Si 0
Al2m 0.68430 0.88080 0.35810 0.06000 Al 0
OA1 0.00520 0.13370 0.97350 1.00000 O 0
OA2 0.59370 0.99530 0.28050 1.00000 O 0
OBo 0.81540 0.11130 0.19420 1.00000 O 0
OBm 0.81990 0.85040 0.25270 1.00000 O 0
OCo 0.01510 0.29930 0.27050 1.00000 O 0
OCm 0.02470 0.69200 0.22840 1.00000 O 0
ODo 0.20270 0.11100 0.38910 1.00000 O 0
ODm 0.18480 0.86860 0.43150 1.00000 O 0

loop_
_cod_changelog_entry_id
_cod_changelog_entry_author
_cod_changelog_entry_date
_cod_changelog_entry_text
1
;cod-tools version 3.8.0
Id: cif_guess_AMCSD_atom_types 9581 2023-05-17 12:35:41Z saulius
;
2023-05-23T09:22:16+03:00
;Derived atom types and hydrogen counts
from atom names that follow the AMCSD naming convention
(Wat == water, O-H == hydroxyl).
;

loop_
_cod_related_entry_id
_cod_related_entry_database
_cod_related_entry_code
1 AMCSD 0002269
